data_8100504
loop_
_publ_author_name
'Moretzki, Olaf'
'Doering, Thomas'
'Geist, Volker'
'Morgenroth, Wolfgang'
'Wendschuh, Michael'

_publ_section_title
;
Crystal structure of iron nickel phosphide, Fe~1.8~Ni~1.2~P, a Schreibersite 
extracted from Orange River meteorite
;
_journal_issue 4
_journal_name_full 'Zeitschrift f\"ur Kristallographie - New Crystal Structures'
_journal_page_first 395
_journal_page_last 396
_journal_volume 218
_journal_year 2003
_chemical_formula_structural 'Fe1.8 Ni1.2 P'
_chemical_formula_sum 'Fe14.4 Ni9.6 P8'
_chemical_formula_weight 1615.62
_chemical_name_common Schreibersite
_space_group_IT_number 82
_symmetry_cell_setting tetragonal
_symmetry_space_group_name_Hall 'I -4'
_symmetry_space_group_name_H-M 'I -4'
_cell_angle_alpha 90.00
_cell_angle_beta 90.00
_cell_angle_gamma 90.00
_cell_formula_units_Z 1
_cell_length_a 9.085(5)
_cell_length_b 9.085(5)
_cell_length_c 4.481(3)
_cell_measurement_temperature 293(2)
_cell_volume 369.9(4)
_diffrn_ambient_temperature 293(2)
_exptl_crystal_density_diffrn 7.254
_cod_original_formula_sum 'Fe14.40 Ni9.60 P8'
_cod_database_code 8100504

loop_
_symmetry_equiv_pos_as_xyz
'x, y, z'
'-x, -y, z'
'y, -x, -z'
'-y, x, -z'
'x+1/2, y+1/2, z+1/2'
'-x+1/2, -y+1/2, z+1/2'
'y+1/2, -x+1/2, -z+1/2'
'-y+1/2, x+1/2, -z+1/2'

loop_
_atom_site_label
_atom_site_type_symbol
_atom_site_fract_x
_atom_site_fract_y
_atom_site_fract_z
_atom_site_U_iso_or_equiv
_atom_site_adp_type
_atom_site_occupancy
_atom_site_symmetry_multiplicity
_atom_site_Wyckoff_symbol
_atom_site_calc_flag
_atom_site_refinement_flags
_atom_site_disorder_assembly
_atom_site_disorder_group
Fe1 Fe 0.07834(19) 0.10821(16) 0.2304(4) 0.0135(5) Uani 1 8 g d . . .
Ni1 Ni 0.07834(19) 0.10821(16) 0.2304(4) 0.0135(5) Uani 0.00 8 g d P . .
Fe2 Fe 0.36168(17) 0.03347(16) 0.9807(3) 0.0123(5) Uani 0.80 8 g d P . .
Ni2 Ni 0.36168(17) 0.03347(16) 0.9807(3) 0.0123(5) Uani 0.20 8 g d P . .
Fe3 Fe 0.16900(15) 0.21904(16) 0.7488(4) 0.0158(5) Uani 0.00 8 g d P . .
Ni3 Ni 0.16900(15) 0.21904(16) 0.7488(4) 0.0158(5) Uani 1 8 g d . . .
P P 0.2928(3) 0.0495(3) 0.4844(8) 0.0129(7) Uani 1 8 g d . . .

loop_
_atom_site_aniso_label
_atom_site_aniso_U_11
_atom_site_aniso_U_22
_atom_site_aniso_U_33
_atom_site_aniso_U_23
_atom_site_aniso_U_13
_atom_site_aniso_U_12
Fe1 0.0120(9) 0.0133(9) 0.0150(10) -0.0014(9) -0.0011(8) 0.0003(6)
Ni1 0.0120(9) 0.0133(9) 0.0150(10) -0.0014(9) -0.0011(8) 0.0003(6)
Fe2 0.0128(9) 0.0129(9) 0.0113(10) -0.0003(7) 0.0012(8) -0.0003(7)
Ni2 0.0128(9) 0.0129(9) 0.0113(10) -0.0003(7) 0.0012(8) -0.0003(7)
Fe3 0.0168(9) 0.0150(8) 0.0156(9) -0.0009(8) 0.0009(6) 0.0020(6)
Ni3 0.0168(9) 0.0150(8) 0.0156(9) -0.0009(8) 0.0009(6) 0.0020(6)
P 0.0140(15) 0.0134(14) 0.0114(14) -0.0021(15) -0.0015(13) 0.0010(10)

loop_
_geom_bond_atom_site_label_1
_geom_bond_atom_site_label_2
_geom_bond_distance
_geom_bond_site_symmetry_2
_geom_bond_publ_flag
Fe1 P 2.319(4) . ?
Fe1 P 2.408(4) 4_556 ?
Fe1 Fe1 2.427(3) 2 ?
Fe1 Ni3 2.520(3) 1_554 ?
Fe1 Fe3 2.662(3) . ?
Fe1 Fe1 2.685(3) 3 ?
Fe1 Fe1 2.685(3) 4 ?
Fe1 Ni2 2.689(2) 4_556 ?
Fe1 Fe2 2.689(2) 4_556 ?
Fe1 Ni3 2.759(3) 4_556 ?
Fe1 Ni3 2.782(3) 6_554 ?
Fe2 P 2.315(4) . ?
Fe2 P 2.330(4) 7_556 ?
Fe2 P 2.335(4) 8_546 ?
Fe2 P 2.347(4) 1_556 ?
Fe2 Ni3 2.556(2) 3_557 ?
Fe2 Ni3 2.564(3) 6 ?
Fe2 Fe2 2.586(3) 2_655 ?
Fe2 Ni2 2.586(3) 2_655 ?
Fe2 Fe3 2.643(2) . ?
Fe2 Fe1 2.689(2) 3_556 ?
Fe2 Ni2 2.760(3) 7_556 ?
Fe3 P 2.245(4) . ?
Fe3 P 2.342(3) 4_556 ?
Fe3 P 2.378(4) 6 ?
Fe3 Fe1 2.520(3) 1_556 ?
Fe3 Ni2 2.556(2) 4_557 ?
Fe3 Fe2 2.556(2) 4_557 ?
Fe3 Ni2 2.564(3) 6_554 ?
Fe3 Fe2 2.564(3) 6_554 ?
P Ni2 2.330(4) 8_546 ?
P Fe2 2.330(4) 8_546 ?
P Ni3 2.342(3) 3_556 ?
P Fe2 2.335(4) 7_556 ?
P Ni2 2.335(4) 7_556 ?
P Fe2 2.347(4) 1_554 ?
